data_7016001
loop_
_publ_author_name
'Schneider, Caspar J.'
'Moubaraki, Boujemaa'
'Cashion, John D.'
'Turner, David R.'
'Leita, Benjamin A.'
'Batten, Stuart R.'
'Murray, Keith S.'

_publ_section_title
;
 Spin crossover in di-, tri- and tetranuclear, mixed-ligand
 tris(pyrazolyl)methane iron(ii) complexes.
;
_journal_issue 26
_journal_name_full 'Dalton transactions (Cambridge, England : 2003)'
_journal_page_first 6939
_journal_page_last 6951
_journal_paper_doi 10.1039/c0dt01725f
_journal_volume 40
_journal_year 2011
_chemical_formula_moiety 'C62 H74 Fe2 N24 O2, 2(C4 H10 O2), 4(B F4)'
_chemical_formula_sum 'C70 H94 B4 F16 Fe2 N24 O6'
_chemical_formula_weight 1826.63
_chemical_name_common ((Fe((3,5-Me2pz)3CH))2(p-C6H4(CH2OCH2C(pz)3)2))(BF4)4(DME)2
_chemical_name_systematic
;
[{Fe((3,5-Me2pz)3CH)}2(p-C6H4(CH2OCH2C(pz)3]2)](BF4)4(DME)2
;
_space_group_IT_number 14
_symmetry_cell_setting monoclinic
_symmetry_space_group_name_Hall '-P 2ybc'
_symmetry_space_group_name_H-M 'P 1 21/c 1'
_atom_sites_solution_hydrogens geom
_atom_sites_solution_primary direct
_atom_sites_solution_secondary difmap
_audit_creation_method SHELXL-97
_cell_angle_alpha 90.00
_cell_angle_beta 93.932(2)
_cell_angle_gamma 90.00
_cell_formula_units_Z 2
_cell_length_a 11.5446(5)
_cell_length_b 20.7555(11)
_cell_length_c 17.4704(9)
_cell_measurement_reflns_used 4076
_cell_measurement_temperature 173(1)
_cell_measurement_theta_max 23.47
_cell_measurement_theta_min 2.28
_cell_volume 4176.3(4)
_computing_cell_refinement 'Bruker SMART (Bruker)'
_computing_data_collection 'Bruker SMART (Bruker)'
_computing_data_reduction 'Bruker SAINT (Bruker)'
_computing_molecular_graphics 'X-Seed (Barbour, 1999)'
_computing_publication_material 'CIFTAB (Sheldrick, 1997)'
_computing_structure_refinement 'SHELXL-97 (Sheldrick, 1997)'
_computing_structure_solution 'SHELXS-97 (Sheldrick, 1990)'
_diffrn_ambient_temperature 173(1)
_diffrn_measured_fraction_theta_full 0.943
_diffrn_measured_fraction_theta_max 0.943
_diffrn_measurement_device_type 'Bruker X8 Apex II CCD'
_diffrn_measurement_method 'phi and omega scans'
_diffrn_radiation_monochromator graphite
_diffrn_radiation_source 'fine-focus sealed tube'
_diffrn_radiation_type MoK\a
_diffrn_radiation_wavelength 0.71073
_diffrn_reflns_av_R_equivalents 0.0449
_diffrn_reflns_av_sigmaI/netI 0.0521
_diffrn_reflns_limit_h_max 13
_diffrn_reflns_limit_h_min -9
_diffrn_reflns_limit_k_max 23
_diffrn_reflns_limit_k_min -24
_diffrn_reflns_limit_l_max 20
_diffrn_reflns_limit_l_min -16
_diffrn_reflns_number 22188
_diffrn_reflns_theta_full 25.16
_diffrn_reflns_theta_max 25.16
_diffrn_reflns_theta_min 2.27
_exptl_absorpt_coefficient_mu 0.448
_exptl_absorpt_correction_T_max 0.9565
_exptl_absorpt_correction_T_min 0.8069
_exptl_absorpt_correction_type multi-scan
_exptl_absorpt_process_details SADABS
_exptl_crystal_colour purple
_exptl_crystal_density_diffrn 1.453
_exptl_crystal_density_method 'not measured'
_exptl_crystal_description prism
_exptl_crystal_F_000 1892
_exptl_crystal_size_max 0.50
_exptl_crystal_size_mid 0.25
_exptl_crystal_size_min 0.10
_refine_diff_density_max 0.604
_refine_diff_density_min -0.562
_refine_diff_density_rms 0.073
_refine_ls_extinction_method none
_refine_ls_goodness_of_fit_ref 1.044
_refine_ls_hydrogen_treatment constr
_refine_ls_matrix_type full
_refine_ls_number_parameters 558
_refine_ls_number_reflns 7065
_refine_ls_number_restraints 0
_refine_ls_restrained_S_all 1.044
_refine_ls_R_factor_all 0.0770
_refine_ls_R_factor_gt 0.0535
_refine_ls_shift/su_max 0.001
_refine_ls_shift/su_mean 0.000
_refine_ls_structure_factor_coef Fsqd
_refine_ls_weighting_details 'calc w=1/[\s^2^(Fo^2^)+(0.2000P)^2^+0.0000P] where P=(Fo^2^+2Fc^2^)/3'
_refine_ls_weighting_scheme calc
_refine_ls_wR_factor_gt 0.1366
_refine_ls_wR_factor_ref 0.1539
_reflns_number_gt 5181
_reflns_number_total 7065
_reflns_threshold_expression >2sigma(I)
_cod_data_source_file c0dt01725f.txt
_cod_data_source_block 1.2DME(173K)
_cod_depositor_comments
;
The following automatic conversions were performed:

'_exptl_absorpt_correction_type' value 'Multi-scan' changed to
'multi-scan' according to
/home/saulius/struct/CIF-dictionaries/cif_core.dic dictionary named
'cif_core.dic' version 2.4.1 from 2010-06-29.

Automatic conversion script
Id: cif_fix_values 1715 2011-07-08 13:25:40Z adriana 
;
_cod_original_sg_symbol_H-M P21/c
_cod_database_code 7016001

loop_
_symmetry_equiv_pos_as_xyz
'x, y, z'
'-x, y+1/2, -z+1/2'
'-x, -y, -z'
'x, -y-1/2, z-1/2'

loop_
_atom_site_label
_atom_site_type_symbol
_atom_site_fract_x
_atom_site_fract_y
_atom_site_fract_z
_atom_site_U_iso_or_equiv
_atom_site_adp_type
_atom_site_occupancy
_atom_site_symmetry_multiplicity
_atom_site_calc_flag
_atom_site_refinement_flags
_atom_site_disorder_assembly
_atom_site_disorder_group
Fe1 Fe 0.24337(4) 0.20708(2) 0.87714(3) 0.02495(16) Uani 1 1 d . . .
N2 N 0.1126(2) 0.22129(13) 0.80155(17) 0.0307(7) Uani 1 1 d . . .
N10 N 0.4403(2) 0.23848(13) 0.98047(16) 0.0271(6) Uani 1 1 d . . .
N8 N 0.4210(2) 0.30400(13) 0.86900(17) 0.0300(7) Uani 1 1 d . . .
N11 N 0.2041(2) 0.28133(13) 0.94216(17) 0.0295(7) Uani 1 1 d . . .
C16 C 0.4113(3) 0.30225(16) 0.9509(2) 0.0289(8) Uani 1 1 d . . .
H16 H 0.4671 0.3341 0.9757 0.035 Uiso 1 1 calc R . .
N1 N 0.0502(2) 0.16882(12) 0.77473(16) 0.0274(6) Uani 1 1 d . . .
C20 C 0.0634(3) 0.27126(17) 0.7650(2) 0.0398(9) Uani 1 1 d . . .
H20 H 0.0884 0.3146 0.7719 0.048 Uiso 1 1 calc R . .
N9 N 0.3726(2) 0.18790(13) 0.95408(16) 0.0264(6) Uani 1 1 d . . .
N7 N 0.3505(2) 0.26471(13) 0.82345(16) 0.0299(7) Uani 1 1 d . . .
C19 C 0.2467(3) 0.04005(17) 0.7553(2) 0.0321(8) Uani 1 1 d . . .
H19 H 0.2058 0.0037 0.7344 0.038 Uiso 1 1 calc R . .
C13 C 0.5145(3) 0.15346(18) 1.0377(2) 0.0353(9) Uani 1 1 d . . .
H13 H 0.5620 0.1254 1.0692 0.042 Uiso 1 1 calc R . .
C9 C 0.2597(3) 0.36889(16) 1.0129(2) 0.0315(8) Uani 1 1 d . . .
N5 N 0.0715(2) 0.10777(13) 0.88939(16) 0.0261(6) Uani 1 1 d . . .
C22 C -0.0366(3) 0.18687(18) 0.7227(2) 0.0387(9) Uani 1 1 d . . .
H22 H -0.0916 0.1593 0.6964 0.046 Uiso 1 1 calc R . .
C25 C 0.0043(3) 0.07435(16) 0.9363(2) 0.0333(8) Uani 1 1 d . . .
H25 H -0.0509 0.0420 0.9212 0.040 Uiso 1 1 calc R . .
C18 C 0.3631(3) 0.05094(17) 0.7550(2) 0.0364(9) Uani 1 1 d . . .
H18 H 0.4194 0.0239 0.7341 0.044 Uiso 1 1 calc R . .
N6 N 0.1413(2) 0.15037(13) 0.93074(16) 0.0265(6) Uani 1 1 d . . .
N4 N 0.2840(2) 0.13429(13) 0.81449(16) 0.0278(6) Uani 1 1 d . . .
N3 N 0.2004(2) 0.09088(12) 0.79119(16) 0.0253(6) Uani 1 1 d . . .
N12 N 0.2946(2) 0.31956(13) 0.96891(16) 0.0278(6) Uani 1 1 d . . .
C8 C 0.1435(3) 0.36070(18) 1.0163(2) 0.0371(9) Uani 1 1 d . . .
H8 H 0.0933 0.3869 1.0440 0.044 Uiso 1 1 calc R . .
C21 C -0.0296(3) 0.25209(19) 0.7153(3) 0.0493(11) Uani 1 1 d . . .
H21 H -0.0782 0.2790 0.6829 0.059 Uiso 1 1 calc R . .
C24 C 0.0304(3) 0.09549(17) 1.0081(2) 0.0359(9) Uani 1 1 d . . .
H24 H -0.0026 0.0812 1.0534 0.043 Uiso 1 1 calc R . .
C2 C 0.3825(3) 0.27402(17) 0.7521(2) 0.0339(8) Uani 1 1 d . . .
C14 C 0.5278(3) 0.21865(17) 1.0310(2) 0.0319(8) Uani 1 1 d . . .
C12 C 0.4182(3) 0.13590(17) 0.9895(2) 0.0299(8) Uani 1 1 d . . .
C4 C 0.4979(3) 0.33688(17) 0.8279(2) 0.0362(9) Uani 1 1 d . . .
O1 O 0.01079(19) 0.05054(11) 0.69389(14) 0.0319(6) Uani 1 1 d . . .
C28 C -0.0481(3) -0.00504(17) 0.6599(2) 0.0360(9) Uani 1 1 d . . .
H28A H -0.1326 -0.0026 0.6663 0.043 Uiso 1 1 calc R . .
H28B H -0.0175 -0.0452 0.6843 0.043 Uiso 1 1 calc R . .
C1 C 0.3279(3) 0.2407(2) 0.6827(2) 0.0456(10) Uani 1 1 d . . .
H1A H 0.2510 0.2247 0.6938 0.068 Uiso 1 1 calc R . .
H1B H 0.3768 0.2044 0.6692 0.068 Uiso 1 1 calc R . .
H1C H 0.3202 0.2711 0.6398 0.068 Uiso 1 1 calc R . .
C11 C 0.3704(3) 0.06913(17) 0.9779(2) 0.0413(9) Uani 1 1 d . . .
H11A H 0.3382 0.0644 0.9249 0.062 Uiso 1 1 calc R . .
H11B H 0.3091 0.0618 1.0131 0.062 Uiso 1 1 calc R . .
H11C H 0.4327 0.0376 0.9883 0.062 Uiso 1 1 calc R . .
C27 C -0.0026(3) 0.05356(17) 0.7730(2) 0.0304(8) Uani 1 1 d . . .
H27A H 0.0163 0.0114 0.7973 0.037 Uiso 1 1 calc R . .
H27B H -0.0838 0.0646 0.7825 0.037 Uiso 1 1 calc R . .
C17 C 0.3822(3) 0.10981(17) 0.7914(2) 0.0334(8) Uani 1 1 d . . .
H17 H 0.4560 0.1300 0.7988 0.040 Uiso 1 1 calc R . .
C6 C -0.0093(3) 0.2818(2) 0.9561(3) 0.0498(11) Uani 1 1 d . . .
H6A H -0.0092 0.2479 0.9171 0.075 Uiso 1 1 calc R . .
H6B H -0.0605 0.3169 0.9375 0.075 Uiso 1 1 calc R . .
H6C H -0.0373 0.2640 1.0034 0.075 Uiso 1 1 calc R . .
C3 C 0.4741(3) 0.31888(19) 0.7535(2) 0.0406(9) Uani 1 1 d . . .
H3 H 0.5123 0.3339 0.7104 0.049 Uiso 1 1 calc R . .
C10 C 0.3391(3) 0.42000(18) 1.0448(2) 0.0430(10) Uani 1 1 d . . .
H10A H 0.3719 0.4435 1.0027 0.065 Uiso 1 1 calc R . .
H10B H 0.4020 0.4003 1.0774 0.065 Uiso 1 1 calc R . .
H10C H 0.2958 0.4500 1.0755 0.065 Uiso 1 1 calc R . .
C7 C 0.1109(3) 0.30687(16) 0.9718(2) 0.0351(9) Uani 1 1 d . . .
C26 C 0.0796(3) 0.10529(15) 0.8065(2) 0.0254(7) Uani 1 1 d . . .
C5 C 0.5846(4) 0.3839(2) 0.8633(2) 0.0502(11) Uani 1 1 d . . .
H5A H 0.6323 0.3625 0.9044 0.075 Uiso 1 1 calc R . .
H5B H 0.5436 0.4204 0.8846 0.075 Uiso 1 1 calc R . .
H5C H 0.6346 0.3994 0.8241 0.075 Uiso 1 1 calc R . .
C15 C 0.6168(3) 0.2632(2) 1.0678(3) 0.0486(10) Uani 1 1 d . . .
H15A H 0.5790 0.2939 1.1006 0.073 Uiso 1 1 calc R . .
H15B H 0.6553 0.2866 1.0280 0.073 Uiso 1 1 calc R . .
H15C H 0.6746 0.2381 1.0990 0.073 Uiso 1 1 calc R . .
F2 F 0.7007(3) 0.39681(17) 0.68338(19) 0.0993(12) Uani 1 1 d . . .
C31 C 0.0749(3) -0.03144(17) 0.5520(2) 0.0343(8) Uani 1 1 d . . .
H31 H 0.1267 -0.0531 0.5880 0.041 Uiso 1 1 calc R . .
C30 C -0.1006(3) 0.02842(17) 0.5235(2) 0.0370(9) Uani 1 1 d . . .
H30 H -0.1693 0.0480 0.5395 0.044 Uiso 1 1 calc R . .
C29 C -0.0249(3) -0.00360(16) 0.5768(2) 0.0324(8) Uani 1 1 d . . .
C23 C 0.1155(3) 0.14251(17) 1.0027(2) 0.0326(8) Uani 1 1 d . . .
H23 H 0.1504 0.1658 1.0450 0.039 Uiso 1 1 calc R . .
F1 F 0.8030(3) 0.45582(13) 0.60590(19) 0.0872(10) Uani 1 1 d . . .
B1 B 0.8010(4) 0.4005(2) 0.6480(3) 0.0461(12) Uani 1 1 d . . .
F7 F 0.6209(2) 0.08421(13) 0.55129(14) 0.0591(7) Uani 1 1 d . . .
F3 F 0.8131(2) 0.34703(12) 0.60200(16) 0.0636(7) Uani 1 1 d . . .
F4 F 0.8947(3) 0.40438(14) 0.6998(2) 0.1151(15) Uani 1 1 d . . .
B2 B 0.6402(4) 0.0738(2) 0.6299(3) 0.0445(12) Uani 1 1 d . . .
F8 F 0.5590(2) 0.10776(14) 0.66934(15) 0.0663(8) Uani 1 1 d . . .
F5 F 0.74875(19) 0.09665(14) 0.65404(17) 0.0718(8) Uani 1 1 d . . .
F6 F 0.6323(3) 0.00928(14) 0.64358(19) 0.0904(10) Uani 1 1 d . . .
O3 O 0.2415(4) 0.6263(3) 0.6445(3) 0.1099(16) Uani 1 1 d . . .
C34 C 0.3096(5) 0.5821(4) 0.6059(4) 0.104(3) Uani 1 1 d . . .
H34A H 0.3865 0.6011 0.5978 0.125 Uiso 1 1 calc R . .
H34B H 0.2709 0.5712 0.5552 0.125 Uiso 1 1 calc R . .
C35 C 0.2619(7) 0.6863(4) 0.6293(8) 0.224(7) Uani 1 1 d . . .
H35A H 0.3399 0.6904 0.6109 0.336 Uiso 1 1 calc R . .
H35B H 0.2569 0.7122 0.6759 0.336 Uiso 1 1 calc R . .
H35C H 0.2044 0.7017 0.5896 0.336 Uiso 1 1 calc R . .
O2 O 0.2194(3) 0.48703(19) 0.6457(2) 0.0717(10) Uani 1 1 d . . .
C32 C 0.2307(6) 0.4276(3) 0.6860(3) 0.101(2) Uani 1 1 d . . .
H32A H 0.2621 0.4356 0.7387 0.152 Uiso 1 1 calc R . .
H32B H 0.2835 0.3992 0.6602 0.152 Uiso 1 1 calc R . .
H32C H 0.1544 0.4071 0.6869 0.152 Uiso 1 1 calc R . .
C33 C 0.3237(5) 0.5226(5) 0.6548(4) 0.111(3) Uani 1 1 d . . .
H33A H 0.3893 0.4964 0.6386 0.134 Uiso 1 1 calc R . .
H33B H 0.3399 0.5347 0.7093 0.134 Uiso 1 1 calc R . .

loop_
_atom_site_aniso_label
_atom_site_aniso_U_11
_atom_site_aniso_U_22
_atom_site_aniso_U_33
_atom_site_aniso_U_23
_atom_site_aniso_U_13
_atom_site_aniso_U_12
Fe1 0.0274(2) 0.0220(3) 0.0255(3) -0.0005(2) 0.0025(2) -0.00222(18)
N2 0.0344(14) 0.0232(15) 0.0345(18) -0.0008(13) 0.0027(14) -0.0044(11)
N10 0.0279(13) 0.0300(15) 0.0238(16) -0.0006(13) 0.0031(12) -0.0003(11)
N8 0.0319(14) 0.0298(16) 0.0286(17) -0.0012(13) 0.0037(13) -0.0075(12)
N11 0.0301(14) 0.0251(15) 0.0333(18) -0.0032(13) 0.0027(13) -0.0029(11)
C16 0.0331(17) 0.0289(18) 0.025(2) -0.0025(15) 0.0039(15) -0.0026(14)
N1 0.0292(13) 0.0225(14) 0.0298(17) 0.0011(13) -0.0024(13) -0.0029(11)
C20 0.048(2) 0.0233(18) 0.047(3) 0.0065(17) -0.0076(19) 0.0005(16)
N9 0.0287(13) 0.0265(15) 0.0243(16) -0.0022(13) 0.0044(12) -0.0021(11)
N7 0.0347(14) 0.0287(15) 0.0258(17) -0.0005(13) -0.0001(13) -0.0043(12)
C19 0.0359(18) 0.0300(19) 0.031(2) -0.0082(16) 0.0047(16) 0.0011(14)
C13 0.0379(18) 0.037(2) 0.031(2) 0.0019(17) -0.0004(17) 0.0093(15)
C9 0.0416(19) 0.0240(18) 0.028(2) -0.0006(15) 0.0001(16) 0.0067(14)
N5 0.0261(13) 0.0269(15) 0.0256(16) -0.0017(13) 0.0037(12) -0.0034(11)
C22 0.0373(19) 0.035(2) 0.042(2) 0.0025(18) -0.0128(18) 0.0009(15)
C25 0.0328(17) 0.0291(19) 0.039(2) 0.0026(17) 0.0108(17) -0.0053(14)
C18 0.0357(18) 0.036(2) 0.038(2) -0.0084(18) 0.0069(17) 0.0039(15)
N6 0.0314(14) 0.0253(15) 0.0232(17) -0.0025(12) 0.0045(13) -0.0012(11)
N4 0.0284(14) 0.0288(15) 0.0264(17) 0.0007(13) 0.0030(13) -0.0021(11)
N3 0.0264(13) 0.0242(14) 0.0256(16) -0.0023(12) 0.0033(12) -0.0017(11)
N12 0.0275(13) 0.0254(14) 0.0306(17) -0.0030(13) 0.0019(13) 0.0001(11)
C8 0.0364(18) 0.034(2) 0.041(2) -0.0043(18) 0.0044(18) 0.0112(15)
C21 0.055(2) 0.036(2) 0.055(3) 0.009(2) -0.014(2) 0.0057(18)
C24 0.043(2) 0.038(2) 0.029(2) 0.0018(17) 0.0123(17) -0.0020(16)
C2 0.0416(19) 0.0324(19) 0.028(2) 0.0021(16) 0.0035(17) -0.0040(15)
C14 0.0313(17) 0.041(2) 0.023(2) -0.0023(16) 0.0011(15) 0.0047(15)
C12 0.0345(17) 0.0344(19) 0.0214(19) 0.0001(16) 0.0057(15) 0.0050(15)
C4 0.0406(19) 0.036(2) 0.033(2) 0.0043(17) 0.0060(18) -0.0089(16)
O1 0.0383(12) 0.0294(13) 0.0276(14) -0.0039(11) -0.0012(11) -0.0099(10)
C28 0.0404(19) 0.0314(19) 0.036(2) -0.0039(17) -0.0010(17) -0.0091(15)
C1 0.058(2) 0.052(2) 0.027(2) -0.0032(19) 0.0008(19) -0.015(2)
C11 0.051(2) 0.033(2) 0.040(2) 0.0076(18) 0.0043(19) 0.0038(17)
C27 0.0319(17) 0.0317(18) 0.028(2) -0.0024(16) 0.0004(16) -0.0041(14)
C17 0.0280(16) 0.041(2) 0.031(2) 0.0001(17) 0.0060(16) 0.0005(15)
C6 0.0344(19) 0.044(2) 0.072(3) -0.012(2) 0.008(2) 0.0030(17)
C3 0.051(2) 0.044(2) 0.028(2) 0.0064(18) 0.0100(18) -0.0110(18)
C10 0.045(2) 0.036(2) 0.047(3) -0.0142(19) -0.0038(19) 0.0047(16)
C7 0.0328(18) 0.0287(19) 0.044(2) -0.0015(17) 0.0032(17) 0.0031(14)
C26 0.0266(15) 0.0240(17) 0.0256(19) -0.0007(14) 0.0014(14) -0.0009(13)
C5 0.053(2) 0.056(3) 0.043(3) 0.001(2) 0.005(2) -0.026(2)
C15 0.045(2) 0.049(2) 0.050(3) -0.008(2) -0.014(2) 0.0026(18)
F2 0.098(2) 0.121(3) 0.085(2) -0.035(2) 0.047(2) -0.061(2)
C31 0.0388(18) 0.0293(19) 0.034(2) 0.0006(17) -0.0058(17) -0.0005(15)
C30 0.0378(18) 0.034(2) 0.038(2) -0.0078(18) -0.0019(17) -0.0019(15)
C29 0.0379(18) 0.0264(18) 0.032(2) -0.0043(16) -0.0019(17) -0.0084(14)
C23 0.0362(18) 0.034(2) 0.027(2) -0.0043(16) 0.0028(16) 0.0012(15)
F1 0.129(3) 0.0495(16) 0.089(2) 0.0199(16) 0.053(2) 0.0248(17)
B1 0.044(2) 0.037(3) 0.056(3) 0.001(2) -0.005(2) -0.0049(19)
F7 0.0621(15) 0.0740(17) 0.0415(15) 0.0033(13) 0.0068(12) 0.0044(13)
F3 0.0674(15) 0.0433(14) 0.0778(19) -0.0057(14) -0.0109(14) -0.0014(12)
F4 0.117(3) 0.0503(17) 0.165(4) -0.029(2) -0.086(3) 0.0055(17)
B2 0.031(2) 0.057(3) 0.045(3) 0.007(2) 0.002(2) 0.002(2)
F8 0.0428(13) 0.107(2) 0.0506(16) 0.0034(16) 0.0123(12) 0.0043(13)
F5 0.0380(12) 0.094(2) 0.082(2) -0.0287(17) -0.0033(13) -0.0011(13)
F6 0.126(3) 0.0615(19) 0.080(2) 0.0165(17) -0.0148(19) -0.0187(18)
O3 0.096(3) 0.140(4) 0.099(3) -0.038(3) 0.038(3) -0.050(3)
C34 0.073(4) 0.168(7) 0.078(5) -0.050(5) 0.046(4) -0.044(4)
C35 0.134(7) 0.095(6) 0.46(2) 0.113(9) 0.138(10) 0.035(5)
O2 0.0507(18) 0.101(3) 0.062(2) -0.012(2) -0.0026(16) 0.0198(18)
C32 0.148(6) 0.098(5) 0.057(4) 0.002(3) 0.004(4) 0.073(4)
C33 0.054(3) 0.214(9) 0.067(4) -0.044(5) 0.006(3) 0.010(4)

loop_
_atom_type_symbol
_atom_type_description
_atom_type_scat_dispersion_real
_atom_type_scat_dispersion_imag
_atom_type_scat_source
C C 0.0033 0.0016 'International Tables Vol C Tables 4.2.6.8 and 6.1.1.4'
H H 0.0000 0.0000 'International Tables Vol C Tables 4.2.6.8 and 6.1.1.4'
B B 0.0013 0.0007 'International Tables Vol C Tables 4.2.6.8 and 6.1.1.4'
N N 0.0061 0.0033 'International Tables Vol C Tables 4.2.6.8 and 6.1.1.4'
O O 0.0106 0.0060 'International Tables Vol C Tables 4.2.6.8 and 6.1.1.4'
F F 0.0171 0.0103 'International Tables Vol C Tables 4.2.6.8 and 6.1.1.4'
Fe Fe 0.3463 0.8444 'International Tables Vol C Tables 4.2.6.8 and 6.1.1.4'

loop_
_geom_angle_atom_site_label_1
_geom_angle_atom_site_label_2
_geom_angle_atom_site_label_3
_geom_angle
_geom_angle_site_symmetry_1
_geom_angle_site_symmetry_3
_geom_angle_publ_flag
N4 Fe1 N6 88.76(11) . . ?
N4 Fe1 N2 86.68(11) . . ?
N6 Fe1 N2 87.21(11) . . ?
N4 Fe1 N9 91.51(11) . . ?
N6 Fe1 N9 90.27(11) . . ?
N2 Fe1 N9 176.92(11) . . ?
N4 Fe1 N11 179.13(12) . . ?
N6 Fe1 N11 91.40(11) . . ?
N2 Fe1 N11 94.18(12) . . ?
N9 Fe1 N11 87.64(11) . . ?
N4 Fe1 N7 91.14(11) . . ?
N6 Fe1 N7 178.95(12) . . ?
N2 Fe1 N7 93.83(11) . . ?
N9 Fe1 N7 88.69(11) . . ?
N11 Fe1 N7 88.69(12) . . ?
C20 N2 N1 105.1(3) . . ?
C20 N2 Fe1 136.7(2) . . ?
N1 N2 Fe1 118.3(2) . . ?
C14 N10 N9 111.6(3) . . ?
C14 N10 C16 130.5(3) . . ?
N9 N10 C16 117.9(3) . . ?
C4 N8 N7 112.0(3) . . ?
C4 N8 C16 129.2(3) . . ?
N7 N8 C16 118.6(3) . . ?
C7 N11 N12 104.7(3) . . ?
C7 N11 Fe1 138.8(2) . . ?
N12 N11 Fe1 116.5(2) . . ?
N8 C16 N12 110.2(3) . . ?
N8 C16 N10 110.2(3) . . ?
N12 C16 N10 110.1(3) . . ?
N8 C16 H16 108.8 . . ?
N12 C16 H16 108.8 . . ?
N10 C16 H16 108.8 . . ?
C22 N1 N2 110.8(3) . . ?
C22 N1 C26 130.1(3) . . ?
N2 N1 C26 118.9(3) . . ?
N2 C20 C21 111.3(3) . . ?
N2 C20 H20 124.4 . . ?
C21 C20 H20 124.4 . . ?
C12 N9 N10 105.4(3) . . ?
C12 N9 Fe1 137.2(2) . . ?
N10 N9 Fe1 117.4(2) . . ?
C2 N7 N8 105.4(3) . . ?
C2 N7 Fe1 137.9(2) . . ?
N8 N7 Fe1 116.5(2) . . ?
N3 C19 C18 107.1(3) . . ?
N3 C19 H19 126.5 . . ?
C18 C19 H19 126.5 . . ?
C14 C13 C12 107.2(3) . . ?
C14 C13 H13 126.4 . . ?
C12 C13 H13 126.4 . . ?
C8 C9 N12 105.3(3) . . ?
C8 C9 C10 131.2(3) . . ?
N12 C9 C10 123.4(3) . . ?
C25 N5 N6 110.6(3) . . ?
C25 N5 C26 131.3(3) . . ?
N6 N5 C26 118.1(2) . . ?
N1 C22 C21 106.9(3) . . ?
N1 C22 H22 126.5 . . ?
C21 C22 H22 126.5 . . ?
C24 C25 N5 107.2(3) . . ?
C24 C25 H25 126.4 . . ?
N5 C25 H25 126.4 . . ?
C19 C18 C17 105.6(3) . . ?
C19 C18 H18 127.2 . . ?
C17 C18 H18 127.2 . . ?
C23 N6 N5 105.0(3) . . ?
C23 N6 Fe1 135.6(2) . . ?
N5 N6 Fe1 119.3(2) . . ?
C17 N4 N3 104.9(3) . . ?
C17 N4 Fe1 135.4(2) . . ?
N3 N4 Fe1 119.30(19) . . ?
C19 N3 N4 111.0(3) . . ?
C19 N3 C26 130.7(3) . . ?
N4 N3 C26 118.2(2) . . ?
C9 N12 N11 112.4(3) . . ?
C9 N12 C16 128.8(3) . . ?
N11 N12 C16 118.8(3) . . ?
C9 C8 C7 107.7(3) . . ?
C9 C8 H8 126.1 . . ?
C7 C8 H8 126.1 . . ?
C22 C21 C20 105.9(3) . . ?
C22 C21 H21 127.1 . . ?
C20 C21 H21 127.1 . . ?
C25 C24 C23 106.3(3) . . ?
C25 C24 H24 126.9 . . ?
C23 C24 H24 126.9 . . ?
N7 C2 C3 109.5(3) . . ?
N7 C2 C1 124.1(3) . . ?
C3 C2 C1 126.4(3) . . ?
N10 C14 C13 105.8(3) . . ?
N10 C14 C15 123.4(3) . . ?
C13 C14 C15 130.8(3) . . ?
N9 C12 C13 110.0(3) . . ?
N9 C12 C11 123.7(3) . . ?
C13 C12 C11 126.4(3) . . ?
N8 C4 C3 105.6(3) . . ?
N8 C4 C5 123.3(3) . . ?
C3 C4 C5 131.0(3) . . ?
C27 O1 C28 111.1(3) . . ?
O1 C28 C29 105.8(3) . . ?
O1 C28 H28A 110.6 . . ?
C29 C28 H28A 110.6 . . ?
O1 C28 H28B 110.6 . . ?
C29 C28 H28B 110.6 . . ?
H28A C28 H28B 108.7 . . ?
C2 C1 H1A 109.5 . . ?
C2 C1 H1B 109.5 . . ?
H1A C1 H1B 109.5 . . ?
C2 C1 H1C 109.5 . . ?
H1A C1 H1C 109.5 . . ?
H1B C1 H1C 109.5 . . ?
C12 C11 H11A 109.5 . . ?
C12 C11 H11B 109.5 . . ?
H11A C11 H11B 109.5 . . ?
C12 C11 H11C 109.5 . . ?
H11A C11 H11C 109.5 . . ?
H11B C11 H11C 109.5 . . ?
O1 C27 C26 107.5(3) . . ?
O1 C27 H27A 110.2 . . ?
C26 C27 H27A 110.2 . . ?
O1 C27 H27B 110.2 . . ?
C26 C27 H27B 110.2 . . ?
H27A C27 H27B 108.5 . . ?
N4 C17 C18 111.3(3) . . ?
N4 C17 H17 124.3 . . ?
C18 C17 H17 124.3 . . ?
C7 C6 H6A 109.5 . . ?
C7 C6 H6B 109.5 . . ?
H6A C6 H6B 109.5 . . ?
C7 C6 H6C 109.5 . . ?
H6A C6 H6C 109.5 . . ?
H6B C6 H6C 109.5 . . ?
C4 C3 C2 107.5(3) . . ?
C4 C3 H3 126.3 . . ?
C2 C3 H3 126.3 . . ?
C9 C10 H10A 109.5 . . ?
C9 C10 H10B 109.5 . . ?
H10A C10 H10B 109.5 . . ?
C9 C10 H10C 109.5 . . ?
H10A C10 H10C 109.5 . . ?
H10B C10 H10C 109.5 . . ?
N11 C7 C8 109.8(3) . . ?
N11 C7 C6 123.7(3) . . ?
C8 C7 C6 126.4(3) . . ?
N5 C26 N1 108.4(3) . . ?
N5 C26 N3 108.3(2) . . ?
N1 C26 N3 108.3(2) . . ?
N5 C26 C27 109.0(3) . . ?
N1 C26 C27 111.6(3) . . ?
N3 C26 C27 111.2(3) . . ?
C4 C5 H5A 109.5 . . ?
C4 C5 H5B 109.5 . . ?
H5A C5 H5B 109.5 . . ?
C4 C5 H5C 109.5 . . ?
H5A C5 H5C 109.5 . . ?
H5B C5 H5C 109.5 . . ?
C14 C15 H15A 109.5 . . ?
C14 C15 H15B 109.5 . . ?
H15A C15 H15B 109.5 . . ?
C14 C15 H15C 109.5 . . ?
H15A C15 H15C 109.5 . . ?
H15B C15 H15C 109.5 . . ?
C30 C31 C29 121.3(3) 3_556 . ?
C30 C31 H31 119.3 3_556 . ?
C29 C31 H31 119.3 . . ?
C31 C30 C29 119.7(3) 3_556 . ?
C31 C30 H30 120.2 3_556 . ?
C29 C30 H30 120.2 . . ?
C31 C29 C30 119.0(3) . . ?
C31 C29 C28 120.3(3) . . ?
C30 C29 C28 120.7(3) . . ?
N6 C23 C24 110.9(3) . . ?
N6 C23 H23 124.6 . . ?
C24 C23 H23 124.6 . . ?
F2 B1 F4 111.5(5) . . ?
F2 B1 F1 109.9(4) . . ?
F4 B1 F1 105.5(4) . . ?
F2 B1 F3 110.1(4) . . ?
F4 B1 F3 109.0(4) . . ?
F1 B1 F3 110.8(4) . . ?
F6 B2 F5 110.7(4) . . ?
F6 B2 F8 110.8(4) . . ?
F5 B2 F8 107.7(4) . . ?
F6 B2 F7 108.5(4) . . ?
F5 B2 F7 109.2(4) . . ?
F8 B2 F7 110.0(3) . . ?
C35 O3 C34 114.3(6) . . ?
O3 C34 C33 107.8(5) . . ?
O3 C34 H34A 110.2 . . ?
C33 C34 H34A 110.2 . . ?
O3 C34 H34B 110.2 . . ?
C33 C34 H34B 110.2 . . ?
H34A C34 H34B 108.5 . . ?
O3 C35 H35A 109.5 . . ?
O3 C35 H35B 109.5 . . ?
H35A C35 H35B 109.5 . . ?
O3 C35 H35C 109.5 . . ?
H35A C35 H35C 109.5 . . ?
H35B C35 H35C 109.5 . . ?
C33 O2 C32 110.4(5) . . ?
O2 C32 H32A 109.5 . . ?
O2 C32 H32B 109.5 . . ?
H32A C32 H32B 109.5 . . ?
O2 C32 H32C 109.5 . . ?
H32A C32 H32C 109.5 . . ?
H32B C32 H32C 109.5 . . ?
O2 C33 C34 107.9(5) . . ?
O2 C33 H33A 110.1 . . ?
C34 C33 H33A 110.1 . . ?
O2 C33 H33B 110.1 . . ?
C34 C33 H33B 110.1 . . ?
H33A C33 H33B 108.4 . . ?

loop_
_geom_bond_atom_site_label_1
_geom_bond_atom_site_label_2
_geom_bond_distance
_geom_bond_site_symmetry_2
_geom_bond_publ_flag
Fe1 N4 1.942(3) . ?
Fe1 N6 1.950(3) . ?
Fe1 N2 1.959(3) . ?
Fe1 N9 1.979(3) . ?
Fe1 N11 1.985(3) . ?
Fe1 N7 2.000(3) . ?
N2 C20 1.325(4) . ?
N2 N1 1.371(4) . ?
N10 C14 1.360(4) . ?
N10 N9 1.370(4) . ?
N10 C16 1.451(4) . ?
N8 C4 1.362(4) . ?
N8 N7 1.368(4) . ?
N8 C16 1.443(4) . ?
N11 C7 1.336(4) . ?
N11 N12 1.369(4) . ?
C16 N12 1.450(4) . ?
C16 H16 1.0000 . ?
N1 C22 1.358(4) . ?
N1 C26 1.461(4) . ?
C20 C21 1.392(5) . ?
C20 H20 0.9500 . ?
N9 C12 1.335(4) . ?
N7 C2 1.338(5) . ?
C19 N3 1.356(4) . ?
C19 C18 1.363(5) . ?
C19 H19 0.9500 . ?
C13 C14 1.367(5) . ?
C13 C12 1.396(5) . ?
C13 H13 0.9500 . ?
C9 C8 1.357(5) . ?
C9 N12 1.358(4) . ?
C9 C10 1.486(5) . ?
N5 C25 1.357(4) . ?
N5 N6 1.369(4) . ?
N5 C26 1.459(4) . ?
C22 C21 1.363(5) . ?
C22 H22 0.9500 . ?
C25 C24 1.343(5) . ?
C25 H25 0.9500 . ?
C18 C17 1.388(5) . ?
C18 H18 0.9500 . ?
N6 C23 1.321(4) . ?
N4 C17 1.331(4) . ?
N4 N3 1.362(4) . ?
N3 C26 1.468(4) . ?
C8 C7 1.398(5) . ?
C8 H8 0.9500 . ?
C21 H21 0.9500 . ?
C24 C23 1.393(5) . ?
C24 H24 0.9500 . ?
C2 C3 1.408(5) . ?
C2 C1 1.496(5) . ?
C14 C15 1.494(5) . ?
C12 C11 1.500(5) . ?
C4 C3 1.363(5) . ?
C4 C5 1.501(5) . ?
O1 C27 1.403(4) . ?
O1 C28 1.446(4) . ?
C28 C29 1.494(5) . ?
C28 H28A 0.9900 . ?
C28 H28B 0.9900 . ?
C1 H1A 0.9800 . ?
C1 H1B 0.9800 . ?
C1 H1C 0.9800 . ?
C11 H11A 0.9800 . ?
C11 H11B 0.9800 . ?
C11 H11C 0.9800 . ?
C27 C26 1.523(4) . ?
C27 H27A 0.9900 . ?
C27 H27B 0.9900 . ?
C17 H17 0.9500 . ?
C6 C7 1.489(5) . ?
C6 H6A 0.9800 . ?
C6 H6B 0.9800 . ?
C6 H6C 0.9800 . ?
C3 H3 0.9500 . ?
C10 H10A 0.9800 . ?
C10 H10B 0.9800 . ?
C10 H10C 0.9800 . ?
C5 H5A 0.9800 . ?
C5 H5B 0.9800 . ?
C5 H5C 0.9800 . ?
C15 H15A 0.9800 . ?
C15 H15B 0.9800 . ?
C15 H15C 0.9800 . ?
F2 B1 1.352(6) . ?
C31 C30 1.374(5) 3_556 ?
C31 C29 1.385(5) . ?
C31 H31 0.9500 . ?
C30 C31 1.374(5) 3_556 ?
C30 C29 1.400(5) . ?
C30 H30 0.9500 . ?
C23 H23 0.9500 . ?
F1 B1 1.364(5) . ?
B1 F4 1.364(5) . ?
B1 F3 1.384(5) . ?
F7 B2 1.393(6) . ?
B2 F6 1.365(6) . ?
B2 F5 1.379(5) . ?
B2 F8 1.392(5) . ?
O3 C35 1.299(8) . ?
O3 C34 1.410(8) . ?
C34 C33 1.504(10) . ?
C34 H34A 0.9900 . ?
C34 H34B 0.9900 . ?
C35 H35A 0.9800 . ?
C35 H35B 0.9800 . ?
C35 H35C 0.9800 . ?
O2 C33 1.411(7) . ?
O2 C32 1.422(7) . ?
C32 H32A 0.9800 . ?
C32 H32B 0.9800 . ?
C32 H32C 0.9800 . ?
C33 H33A 0.9900 . ?
C33 H33B 0.9900 . ?

loop_
_geom_torsion_atom_site_label_1
_geom_torsion_atom_site_label_2
_geom_torsion_atom_site_label_3
_geom_torsion_atom_site_label_4
_geom_torsion
_geom_torsion_site_symmetry_1
_geom_torsion_site_symmetry_2
_geom_torsion_site_symmetry_3
_geom_torsion_site_symmetry_4
_geom_torsion_publ_flag
Fe1 N7 N8 C16 -1.4(4) . . . . ?
Fe1 N9 N10 C16 0.8(3) . . . . ?
Fe1 N11 N12 C16 -2.3(4) . . . . ?
Fe1 N2 N1 C26 3.2(4) . . . . ?
Fe1 N4 N3 C26 7.5(4) . . . . ?
Fe1 N6 N5 C26 2.0(3) . . . . ?
